data_2229480
loop_
_publ_author_name
'Teng, Yan-Bo'
'Dai, Zhao-Hui'
'Wu, Bin'

_publ_section_title
;
 (<i>E</i>)-1-{4-[Bis(4-methoxyphenyl)methyl]piperazin-1-yl}-3-(4-fluorophenyl)prop-2-en-1-one
;
_journal_coeditor_code PV2381
_journal_issue 3
_journal_name_full 'Acta Crystallographica Section E'
_journal_page_first o697
_journal_paper_doi 10.1107/S1600536811006210
_journal_volume 67
_journal_year 2011
_chemical_formula_iupac 'C28 H29 F N2 O3'
_chemical_formula_moiety 'C28 H29 F N2 O3'
_chemical_formula_sum 'C28 H29 F N2 O3'
_chemical_formula_weight 460.53
_chemical_name_systematic
;
(<i>E</i>)-1-{4-[Bis(4-methoxyphenyl)methyl]piperazin-1-yl}-
3-(4-fluorophenyl)prop-2-en-1-one
;
_space_group_IT_number 14
_symmetry_cell_setting monoclinic
_symmetry_space_group_name_Hall '-P 2ybc'
_symmetry_space_group_name_H-M 'P 1 21/c 1'
_atom_sites_solution_hydrogens geom
_atom_sites_solution_primary direct
_atom_sites_solution_secondary difmap
_audit_creation_method SHELXL-97
_cell_angle_alpha 90.00
_cell_angle_beta 96.65(3)
_cell_angle_gamma 90.00
_cell_formula_units_Z 4
_cell_length_a 10.235(2)
_cell_length_b 7.8420(16)
_cell_length_c 30.385(6)
_cell_measurement_reflns_used 25
_cell_measurement_temperature 293(2)
_cell_measurement_theta_max 13
_cell_measurement_theta_min 10
_cell_volume 2422.4(8)
_computing_cell_refinement 'CAD-4 EXPRESS (Enraf--Nonius, 1994)'
_computing_data_collection 'CAD-4 EXPRESS (Enraf--Nonius, 1994)'
_computing_data_reduction 'XCAD4 (Harms & Wocadlo, 1995)'
_computing_molecular_graphics 'SHELXTL (Sheldrick, 2008)'
_computing_publication_material 'SHELXTL (Sheldrick, 2008)'
_computing_structure_refinement 'SHELXL97 (Sheldrick, 2008)'
_computing_structure_solution 'SHELXS97 (Sheldrick, 2008)'
_diffrn_ambient_temperature 293(2)
_diffrn_measured_fraction_theta_full 0.999
_diffrn_measured_fraction_theta_max 0.999
_diffrn_measurement_device_type 'Enraf--Nonius CAD-4'
_diffrn_measurement_method '\w and 2\q'
_diffrn_radiation_monochromator graphite
_diffrn_radiation_source 'fine-focus sealed tube'
_diffrn_radiation_type MoK\a
_diffrn_radiation_wavelength 0.71073
_diffrn_reflns_av_R_equivalents 0.0309
_diffrn_reflns_av_sigmaI/netI 0.0621
_diffrn_reflns_limit_h_max 12
_diffrn_reflns_limit_h_min 0
_diffrn_reflns_limit_k_max 9
_diffrn_reflns_limit_k_min 0
_diffrn_reflns_limit_l_max 36
_diffrn_reflns_limit_l_min -36
_diffrn_reflns_number 4730
_diffrn_reflns_theta_full 25.39
_diffrn_reflns_theta_max 25.39
_diffrn_reflns_theta_min 1.35
_diffrn_standards_decay_% 1
_diffrn_standards_interval_count 200
_diffrn_standards_interval_time 120
_diffrn_standards_number 3
_exptl_absorpt_coefficient_mu 0.087
_exptl_absorpt_correction_T_max 0.991
_exptl_absorpt_correction_T_min 0.983
_exptl_absorpt_correction_type multi-scan
_exptl_absorpt_process_details psi-scan
_exptl_crystal_colour pale-yellow
_exptl_crystal_density_diffrn 1.263
_exptl_crystal_density_method 'not measured'
_exptl_crystal_description block
_exptl_crystal_F_000 976
_exptl_crystal_size_max 0.20
_exptl_crystal_size_mid 0.10
_exptl_crystal_size_min 0.10
_refine_diff_density_max 0.133
_refine_diff_density_min -0.175
_refine_ls_extinction_method none
_refine_ls_goodness_of_fit_ref 1.006
_refine_ls_hydrogen_treatment constr
_refine_ls_matrix_type full
_refine_ls_number_parameters 307
_refine_ls_number_reflns 4463
_refine_ls_number_restraints 0
_refine_ls_restrained_S_all 1.006
_refine_ls_R_factor_all 0.1325
_refine_ls_R_factor_gt 0.0606
_refine_ls_shift/su_max 0.000
_refine_ls_shift/su_mean 0.000
_refine_ls_structure_factor_coef Fsqd
_refine_ls_weighting_details 'calc w=1/[\s^2^(Fo^2^)+(0.0800P)^2^] where P=(Fo^2^+2Fc^2^)/3'
_refine_ls_weighting_scheme calc
_refine_ls_wR_factor_gt 0.1349
_refine_ls_wR_factor_ref 0.1697
_reflns_number_gt 2366
_reflns_number_total 4463
_reflns_threshold_expression I>2\s(I)
_cod_data_source_file pv2381.cif
_cod_data_source_block I
_cod_original_sg_symbol_H-M 'P 21/c'
_cod_database_code 2229480
_cod_database_fobs_code 2229480

loop_
_symmetry_equiv_pos_as_xyz
'x, y, z'
'-x, y+1/2, -z+1/2'
'-x, -y, -z'
'x, -y-1/2, z-1/2'

loop_
_atom_site_type_symbol
_atom_site_label
_atom_site_fract_x
_atom_site_fract_y
_atom_site_fract_z
_atom_site_U_iso_or_equiv
_atom_site_adp_type
_atom_site_calc_flag
_atom_site_refinement_flags
_atom_site_occupancy
_atom_site_disorder_assembly
_atom_site_disorder_group
F F 1.1036(2) -0.8047(3) 0.03071(8) 0.1138(8) Uani d . 1 . .
N N1 0.5564(2) 0.0310(3) 0.08123(8) 0.0606(7) Uani d . 1 . .
O O1 0.4552(2) -0.1690(3) 0.03651(7) 0.0783(7) Uani d . 1 . .
C C1 0.9101(3) -0.4669(4) 0.06924(11) 0.0723(10) Uani d . 1 . .
H H1A 0.9196 -0.3770 0.0893 0.087 Uiso calc R 1 . .
O O2 0.06003(19) 0.8563(3) 0.14269(7) 0.0658(6) Uani d . 1 . .
N N2 0.5216(2) 0.3082(3) 0.13971(8) 0.0540(6) Uani d . 1 . .
C C2 1.0149(4) -0.5726(5) 0.06570(13) 0.0838(11) Uani d . 1 . .
H H2A 1.0948 -0.5563 0.0831 0.101 Uiso calc R 1 . .
O O3 0.93784(18) 0.7764(3) 0.25379(7) 0.0653(6) Uani d . 1 . .
C C3 0.9982(4) -0.7018(5) 0.03591(13) 0.0779(10) Uani d . 1 . .
C C4 0.8809(4) -0.7385(5) 0.01176(12) 0.0841(11) Uani d . 1 . .
H H4A 0.8712 -0.8333 -0.0067 0.101 Uiso calc R 1 . .
C C5 0.7775(4) -0.6302(5) 0.01579(11) 0.0755(10) Uani d . 1 . .
H H5A 0.6967 -0.6512 -0.0007 0.091 Uiso calc R 1 . .
C C6 0.7909(3) -0.4905(4) 0.04381(10) 0.0592(8) Uani d . 1 . .
C C7 0.6790(3) -0.3740(4) 0.04508(10) 0.0636(9) Uani d . 1 . .
H H7A 0.5982 -0.4155 0.0324 0.076 Uiso calc R 1 . .
C C8 0.6773(3) -0.2193(4) 0.06162(10) 0.0619(9) Uani d . 1 . .
H H8A 0.7551 -0.1731 0.0755 0.074 Uiso calc R 1 . .
C C9 0.5553(3) -0.1162(4) 0.05889(10) 0.0574(8) Uani d . 1 . .
C C10 0.4434(3) 0.1440(4) 0.07401(10) 0.0677(9) Uani d . 1 . .
H H10A 0.3688 0.0814 0.0595 0.081 Uiso calc R 1 . .
H H10B 0.4629 0.2365 0.0546 0.081 Uiso calc R 1 . .
C C11 0.4086(3) 0.2162(4) 0.11695(10) 0.0633(9) Uani d . 1 . .
H H11A 0.3345 0.2932 0.1112 0.076 Uiso calc R 1 . .
H H11B 0.3834 0.1246 0.1357 0.076 Uiso calc R 1 . .
C C12 0.6265(3) 0.1835(4) 0.15010(11) 0.0662(9) Uani d . 1 . .
H H12A 0.5962 0.0944 0.1686 0.079 Uiso calc R 1 . .
H H12B 0.7016 0.2387 0.1666 0.079 Uiso calc R 1 . .
C C13 0.6676(3) 0.1057(4) 0.10871(11) 0.0658(9) Uani d . 1 . .
H H13A 0.7075 0.1927 0.0919 0.079 Uiso calc R 1 . .
H H13B 0.7331 0.0182 0.1167 0.079 Uiso calc R 1 . .
C C14 0.4907(3) 0.4005(4) 0.17929(9) 0.0539(8) Uani d . 1 . .
H H14A 0.4654 0.3170 0.2008 0.065 Uiso calc R 1 . .
C C15 0.3763(3) 0.5219(4) 0.16789(10) 0.0496(7) Uani d . 1 . .
C C16 0.2791(3) 0.5383(4) 0.19576(10) 0.0562(8) Uani d . 1 . .
H H16A 0.2837 0.4723 0.2213 0.067 Uiso calc R 1 . .
C C17 0.1757(3) 0.6503(4) 0.18645(10) 0.0588(8) Uani d . 1 . .
H H17A 0.1113 0.6587 0.2056 0.071 Uiso calc R 1 . .
C C18 0.1677(3) 0.7490(4) 0.14916(10) 0.0517(7) Uani d . 1 . .
C C19 0.2627(3) 0.7373(4) 0.12093(10) 0.0564(8) Uani d . 1 . .
H H19A 0.2579 0.8045 0.0956 0.068 Uiso calc R 1 . .
C C20 0.3658(3) 0.6239(4) 0.13073(10) 0.0576(8) Uani d . 1 . .
H H20A 0.4302 0.6165 0.1116 0.069 Uiso calc R 1 . .
C C21 0.0545(3) 0.9718(4) 0.10672(11) 0.0739(10) Uani d . 1 . .
H H21A -0.0246 1.0382 0.1056 0.111 Uiso calc R 1 . .
H H21B 0.0548 0.9093 0.0796 0.111 Uiso calc R 1 . .
H H21C 0.1295 1.0461 0.1106 0.111 Uiso calc R 1 . .
C C22 0.6118(3) 0.4964(4) 0.20031(9) 0.0487(7) Uani d . 1 . .
C C23 0.6794(3) 0.6068(4) 0.17551(10) 0.0654(9) Uani d . 1 . .
H H23A 0.6512 0.6209 0.1455 0.078 Uiso calc R 1 . .
C C24 0.7869(3) 0.6956(4) 0.19426(10) 0.0640(9) Uani d . 1 . .
H H24A 0.8311 0.7679 0.1768 0.077 Uiso calc R 1 . .
C C25 0.8303(3) 0.6793(4) 0.23854(10) 0.0516(7) Uani d . 1 . .
C C26 0.7663(3) 0.5699(4) 0.26369(10) 0.0594(8) Uani d . 1 . .
H H26A 0.7956 0.5555 0.2936 0.071 Uiso calc R 1 . .
C C27 0.6569(3) 0.4799(4) 0.24439(10) 0.0583(8) Uani d . 1 . .
H H27A 0.6134 0.4066 0.2619 0.070 Uiso calc R 1 . .
C C28 0.9994(3) 0.7437(5) 0.29707(11) 0.0853(11) Uani d . 1 . .
H H28A 1.0722 0.8203 0.3037 0.128 Uiso calc R 1 . .
H H28B 1.0305 0.6282 0.2989 0.128 Uiso calc R 1 . .
H H28C 0.9372 0.7606 0.3180 0.128 Uiso calc R 1 . .

loop_
_atom_site_aniso_label
_atom_site_aniso_U_11
_atom_site_aniso_U_22
_atom_site_aniso_U_33
_atom_site_aniso_U_12
_atom_site_aniso_U_13
_atom_site_aniso_U_23
F 0.1173(18) 0.1002(17) 0.1298(19) 0.0444(15) 0.0391(15) 0.0195(15)
N1 0.0469(15) 0.0636(17) 0.0693(17) 0.0060(14) -0.0021(13) -0.0110(15)
O1 0.0608(14) 0.0883(17) 0.0834(16) -0.0077(13) -0.0015(12) -0.0212(13)
C1 0.075(2) 0.053(2) 0.084(2) 0.0013(19) -0.0119(19) -0.0117(18)
O2 0.0542(12) 0.0670(14) 0.0768(15) 0.0124(12) 0.0106(10) 0.0043(12)
N2 0.0361(13) 0.0562(15) 0.0682(16) 0.0014(12) -0.0003(11) -0.0075(13)
C2 0.075(2) 0.059(2) 0.113(3) 0.006(2) -0.010(2) -0.003(2)
O3 0.0502(12) 0.0750(15) 0.0689(14) -0.0098(12) -0.0008(10) -0.0058(12)
C3 0.087(3) 0.067(3) 0.083(3) 0.019(2) 0.026(2) 0.017(2)
C4 0.109(3) 0.079(3) 0.066(2) 0.015(3) 0.017(2) -0.018(2)
C5 0.081(2) 0.080(3) 0.065(2) -0.004(2) 0.0024(18) -0.019(2)
C6 0.067(2) 0.0534(19) 0.0571(18) -0.0045(17) 0.0063(16) -0.0043(16)
C7 0.059(2) 0.069(2) 0.062(2) -0.0046(18) 0.0049(16) -0.0068(18)
C8 0.0550(19) 0.060(2) 0.070(2) -0.0064(17) 0.0063(15) -0.0123(18)
C9 0.0530(19) 0.063(2) 0.0568(19) -0.0047(17) 0.0098(15) -0.0026(17)
C10 0.0502(18) 0.075(2) 0.074(2) 0.0085(18) -0.0097(16) -0.0102(18)
C11 0.0391(16) 0.067(2) 0.081(2) 0.0023(16) -0.0036(15) -0.0091(18)
C12 0.0475(18) 0.063(2) 0.085(2) 0.0043(16) -0.0082(16) -0.0163(18)
C13 0.0429(17) 0.064(2) 0.089(2) 0.0022(16) 0.0026(16) -0.0136(19)
C14 0.0489(17) 0.0533(18) 0.0598(19) -0.0024(15) 0.0077(14) 0.0045(16)
C15 0.0384(15) 0.0494(17) 0.0606(18) -0.0038(14) 0.0045(13) -0.0015(15)
C16 0.0540(18) 0.0579(19) 0.0587(18) -0.0039(16) 0.0150(15) 0.0081(16)
C17 0.0470(17) 0.065(2) 0.066(2) 0.0046(16) 0.0166(15) 0.0020(17)
C18 0.0414(16) 0.0525(18) 0.0610(19) -0.0016(15) 0.0059(14) -0.0063(16)
C19 0.0553(18) 0.0559(19) 0.0588(19) 0.0031(16) 0.0096(15) 0.0058(16)
C20 0.0430(16) 0.067(2) 0.066(2) 0.0037(16) 0.0170(14) 0.0057(17)
C21 0.059(2) 0.074(2) 0.088(3) 0.0111(18) 0.0009(18) 0.006(2)
C22 0.0414(15) 0.0493(17) 0.0557(18) 0.0038(14) 0.0063(13) -0.0022(15)
C23 0.062(2) 0.085(2) 0.0485(18) -0.0180(19) 0.0023(15) 0.0081(17)
C24 0.0528(18) 0.079(2) 0.061(2) -0.0176(18) 0.0077(15) 0.0101(18)
C25 0.0406(16) 0.0512(18) 0.063(2) 0.0044(15) 0.0061(15) -0.0050(16)
C26 0.0550(18) 0.073(2) 0.0476(17) 0.0007(18) -0.0041(15) 0.0037(16)
C27 0.0533(18) 0.062(2) 0.0598(19) -0.0049(17) 0.0067(15) 0.0113(17)
C28 0.063(2) 0.100(3) 0.086(3) -0.003(2) -0.0217(19) 0.003(2)

loop_
_atom_type_symbol
_atom_type_description
_atom_type_scat_dispersion_real
_atom_type_scat_dispersion_imag
_atom_type_scat_source
C C 0.0033 0.0016 'International Tables Vol C Tables 4.2.6.8 and 6.1.1.4'
H H 0.0000 0.0000 'International Tables Vol C Tables 4.2.6.8 and 6.1.1.4'
N N 0.0061 0.0033 'International Tables Vol C Tables 4.2.6.8 and 6.1.1.4'
O O 0.0106 0.0060 'International Tables Vol C Tables 4.2.6.8 and 6.1.1.4'
F F 0.0171 0.0103 'International Tables Vol C Tables 4.2.6.8 and 6.1.1.4'

loop_
_geom_angle_atom_site_label_1
_geom_angle_atom_site_label_2
_geom_angle_atom_site_label_3
_geom_angle_site_symmetry_1
_geom_angle_site_symmetry_3
_geom_angle
_geom_angle_publ_flag
C9 N1 C10 . . 119.3(2) ?
C9 N1 C13 . . 126.8(3) ?
C10 N1 C13 . . 113.4(2) ?
C2 C1 C6 . . 121.7(3) ?
C2 C1 H1A . . 119.2 ?
C6 C1 H1A . . 119.2 ?
C18 O2 C21 . . 117.3(2) ?
C12 N2 C11 . . 107.0(2) ?
C12 N2 C14 . . 112.1(2) ?
C11 N2 C14 . . 113.3(2) ?
C3 C2 C1 . . 117.7(3) ?
C3 C2 H2A . . 121.1 ?
C1 C2 H2A . . 121.1 ?
C25 O3 C28 . . 117.8(3) ?
C2 C3 C4 . . 123.5(4) ?
C2 C3 F . . 118.5(4) ?
C4 C3 F . . 118.0(4) ?
C3 C4 C5 . . 117.5(3) ?
C3 C4 H4A . . 121.3 ?
C5 C4 H4A . . 121.3 ?
C4 C5 C6 . . 121.5(3) ?
C4 C5 H5A . . 119.3 ?
C6 C5 H5A . . 119.3 ?
C1 C6 C5 . . 118.0(3) ?
C1 C6 C7 . . 122.9(3) ?
C5 C6 C7 . . 119.1(3) ?
C8 C7 C6 . . 129.0(3) ?
C8 C7 H7A . . 115.5 ?
C6 C7 H7A . . 115.5 ?
C7 C8 C9 . . 122.1(3) ?
C7 C8 H8A . . 119.0 ?
C9 C8 H8A . . 119.0 ?
O1 C9 N1 . . 121.8(3) ?
O1 C9 C8 . . 119.2(3) ?
N1 C9 C8 . . 119.0(3) ?
N1 C10 C11 . . 111.3(2) ?
N1 C10 H10A . . 109.4 ?
C11 C10 H10A . . 109.4 ?
N1 C10 H10B . . 109.4 ?
C11 C10 H10B . . 109.4 ?
H10A C10 H10B . . 108.0 ?
N2 C11 C10 . . 110.0(2) ?
N2 C11 H11A . . 109.7 ?
C10 C11 H11A . . 109.7 ?
N2 C11 H11B . . 109.7 ?
C10 C11 H11B . . 109.7 ?
H11A C11 H11B . . 108.2 ?
N2 C12 C13 . . 111.2(3) ?
N2 C12 H12A . . 109.4 ?
C13 C12 H12A . . 109.4 ?
N2 C12 H12B . . 109.4 ?
C13 C12 H12B . . 109.4 ?
H12A C12 H12B . . 108.0 ?
N1 C13 C12 . . 111.6(2) ?
N1 C13 H13A . . 109.3 ?
C12 C13 H13A . . 109.3 ?
N1 C13 H13B . . 109.3 ?
C12 C13 H13B . . 109.3 ?
H13A C13 H13B . . 108.0 ?
N2 C14 C15 . . 110.8(2) ?
N2 C14 C22 . . 110.1(2) ?
C15 C14 C22 . . 110.8(2) ?
N2 C14 H14A . . 108.3 ?
C15 C14 H14A . . 108.3 ?
C22 C14 H14A . . 108.3 ?
C20 C15 C16 . . 117.0(3) ?
C20 C15 C14 . . 122.4(3) ?
C16 C15 C14 . . 120.6(3) ?
C17 C16 C15 . . 121.5(3) ?
C17 C16 H16A . . 119.3 ?
C15 C16 H16A . . 119.3 ?
C18 C17 C16 . . 120.1(3) ?
C18 C17 H17A . . 120.0 ?
C16 C17 H17A . . 120.0 ?
C17 C18 C19 . . 120.1(3) ?
C17 C18 O2 . . 115.6(3) ?
C19 C18 O2 . . 124.3(3) ?
C18 C19 C20 . . 119.1(3) ?
C18 C19 H19A . . 120.5 ?
C20 C19 H19A . . 120.5 ?
C15 C20 C19 . . 122.3(3) ?
C15 C20 H20A . . 118.9 ?
C19 C20 H20A . . 118.9 ?
O2 C21 H21A . . 109.5 ?
O2 C21 H21B . . 109.5 ?
H21A C21 H21B . . 109.5 ?
O2 C21 H21C . . 109.5 ?
H21A C21 H21C . . 109.5 ?
H21B C21 H21C . . 109.5 ?
C27 C22 C23 . . 117.2(3) ?
C27 C22 C14 . . 121.9(3) ?
C23 C22 C14 . . 120.9(3) ?
C24 C23 C22 . . 121.3(3) ?
C24 C23 H23A . . 119.3 ?
C22 C23 H23A . . 119.3 ?
C23 C24 C25 . . 120.9(3) ?
C23 C24 H24A . . 119.6 ?
C25 C24 H24A . . 119.6 ?
C26 C25 C24 . . 119.0(3) ?
C26 C25 O3 . . 125.2(3) ?
C24 C25 O3 . . 115.8(3) ?
C25 C26 C27 . . 119.8(3) ?
C25 C26 H26A . . 120.1 ?
C27 C26 H26A . . 120.1 ?
C22 C27 C26 . . 121.8(3) ?
C22 C27 H27A . . 119.1 ?
C26 C27 H27A . . 119.1 ?
O3 C28 H28A . . 109.5 ?
O3 C28 H28B . . 109.5 ?
H28A C28 H28B . . 109.5 ?
O3 C28 H28C . . 109.5 ?
H28A C28 H28C . . 109.5 ?
H28B C28 H28C . . 109.5 ?

loop_
_geom_bond_atom_site_label_1
_geom_bond_atom_site_label_2
_geom_bond_site_symmetry_2
_geom_bond_distance
_geom_bond_publ_flag
F C3 . 1.370(4) ?
N1 C9 . 1.338(4) ?
N1 C10 . 1.453(4) ?
N1 C13 . 1.455(4) ?
O1 C9 . 1.235(3) ?
C1 C2 . 1.370(4) ?
C1 C6 . 1.379(4) ?
C1 H1A . 0.9300 ?
O2 C18 . 1.382(3) ?
O2 C21 . 1.416(3) ?
N2 C12 . 1.459(3) ?
N2 C11 . 1.466(3) ?
N2 C14 . 1.469(3) ?
C2 C3 . 1.357(5) ?
C2 H2A . 0.9300 ?
O3 C25 . 1.374(3) ?
O3 C28 . 1.414(3) ?
C3 C4 . 1.364(5) ?
C4 C5 . 1.373(5) ?
C4 H4A . 0.9300 ?
C5 C6 . 1.385(4) ?
C5 H5A . 0.9300 ?
C6 C7 . 1.469(4) ?
C7 C8 . 1.314(4) ?
C7 H7A . 0.9300 ?
C8 C9 . 1.482(4) ?
C8 H8A . 0.9300 ?
C10 C11 . 1.503(4) ?
C10 H10A . 0.9700 ?
C10 H10B . 0.9700 ?
C11 H11A . 0.9700 ?
C11 H11B . 0.9700 ?
C12 C13 . 1.501(4) ?
C12 H12A . 0.9700 ?
C12 H12B . 0.9700 ?
C13 H13A . 0.9700 ?
C13 H13B . 0.9700 ?
C14 C15 . 1.517(4) ?
C14 C22 . 1.525(4) ?
C14 H14A . 0.9800 ?
C15 C20 . 1.378(4) ?
C15 C16 . 1.385(4) ?
C16 C17 . 1.380(4) ?
C16 H16A . 0.9300 ?
C17 C18 . 1.367(4) ?
C17 H17A . 0.9300 ?
C18 C19 . 1.372(4) ?
C19 C20 . 1.386(4) ?
C19 H19A . 0.9300 ?
C20 H20A . 0.9300 ?
C21 H21A . 0.9600 ?
C21 H21B . 0.9600 ?
C21 H21C . 0.9600 ?
C22 C27 . 1.372(4) ?
C22 C23 . 1.384(4) ?
C23 C24 . 1.370(4) ?
C23 H23A . 0.9300 ?
C24 C25 . 1.373(4) ?
C24 H24A . 0.9300 ?
C25 C26 . 1.365(4) ?
C26 C27 . 1.394(4) ?
C26 H26A . 0.9300 ?
C27 H27A . 0.9300 ?
C28 H28A . 0.9600 ?
C28 H28B . 0.9600 ?
C28 H28C . 0.9600 ?

loop_
_geom_hbond_atom_site_label_D
_geom_hbond_atom_site_label_H
_geom_hbond_atom_site_label_A
_geom_hbond_site_symmetry_A
_geom_hbond_distance_DH
_geom_hbond_distance_HA
_geom_hbond_distance_DA
_geom_hbond_angle_DHA
C5 H5A O1 3_645 0.93 2.28 3.131(4) 152
C17 H17A O3 1_455 0.93 2.60 3.499(4) 163
C10 H10A O1 . 0.97 2.30 2.715(4) 105
C7 H7A O1 . 0.93 2.43 2.786(4) 102

loop_
_geom_torsion_atom_site_label_1
_geom_torsion_atom_site_label_2
_geom_torsion_atom_site_label_3
_geom_torsion_atom_site_label_4
_geom_torsion_site_symmetry_1
_geom_torsion_site_symmetry_2
_geom_torsion_site_symmetry_3
_geom_torsion_site_symmetry_4
_geom_torsion
_geom_torsion_publ_flag
C6 C1 C2 C3 . . . . 0.4(5) ?
C1 C2 C3 C4 . . . . -4.6(6) ?
C1 C2 C3 F . . . . 177.5(3) ?
C2 C3 C4 C5 . . . . 4.9(6) ?
F C3 C4 C5 . . . . -177.2(3) ?
C3 C4 C5 C6 . . . . -1.0(5) ?
C2 C1 C6 C5 . . . . 3.1(5) ?
C2 C1 C6 C7 . . . . -176.5(3) ?
C4 C5 C6 C1 . . . . -2.8(5) ?
C4 C5 C6 C7 . . . . 176.9(3) ?
C1 C6 C7 C8 . . . . 15.0(5) ?
C5 C6 C7 C8 . . . . -164.7(3) ?
C6 C7 C8 C9 . . . . 178.1(3) ?
C10 N1 C9 O1 . . . . -9.2(4) ?
C13 N1 C9 O1 . . . . 179.7(3) ?
C10 N1 C9 C8 . . . . 171.6(3) ?
C13 N1 C9 C8 . . . . 0.6(5) ?
C7 C8 C9 O1 . . . . -7.7(5) ?
C7 C8 C9 N1 . . . . 171.5(3) ?
C9 N1 C10 C11 . . . . 137.5(3) ?
C13 N1 C10 C11 . . . . -50.3(4) ?
C12 N2 C11 C10 . . . . -63.1(3) ?
C14 N2 C11 C10 . . . . 172.9(2) ?
N1 C10 C11 N2 . . . . 57.9(3) ?
C11 N2 C12 C13 . . . . 62.0(3) ?
C14 N2 C12 C13 . . . . -173.2(2) ?
C9 N1 C13 C12 . . . . -139.8(3) ?
C10 N1 C13 C12 . . . . 48.7(4) ?
N2 C12 C13 N1 . . . . -55.2(4) ?
C12 N2 C14 C15 . . . . -176.8(2) ?
C11 N2 C14 C15 . . . . -55.6(3) ?
C12 N2 C14 C22 . . . . 60.3(3) ?
C11 N2 C14 C22 . . . . -178.5(2) ?
N2 C14 C15 C20 . . . . -43.6(4) ?
C22 C14 C15 C20 . . . . 79.0(3) ?
N2 C14 C15 C16 . . . . 138.6(3) ?
C22 C14 C15 C16 . . . . -98.9(3) ?
C20 C15 C16 C17 . . . . 0.7(4) ?
C14 C15 C16 C17 . . . . 178.7(3) ?
C15 C16 C17 C18 . . . . -0.4(4) ?
C16 C17 C18 C19 . . . . -0.1(4) ?
C16 C17 C18 O2 . . . . 179.6(2) ?
C21 O2 C18 C17 . . . . 174.3(3) ?
C21 O2 C18 C19 . . . . -5.9(4) ?
C17 C18 C19 C20 . . . . 0.2(4) ?
O2 C18 C19 C20 . . . . -179.5(3) ?
C16 C15 C20 C19 . . . . -0.6(4) ?
C14 C15 C20 C19 . . . . -178.6(3) ?
C18 C19 C20 C15 . . . . 0.2(4) ?
N2 C14 C22 C27 . . . . -128.0(3) ?
C15 C14 C22 C27 . . . . 109.0(3) ?
N2 C14 C22 C23 . . . . 53.2(4) ?
C15 C14 C22 C23 . . . . -69.8(3) ?
C27 C22 C23 C24 . . . . 0.0(5) ?
C14 C22 C23 C24 . . . . 178.9(3) ?
C22 C23 C24 C25 . . . . -0.7(5) ?
C23 C24 C25 C26 . . . . 1.4(5) ?
C23 C24 C25 O3 . . . . -179.1(3) ?
C28 O3 C25 C26 . . . . 9.6(4) ?
C28 O3 C25 C24 . . . . -169.8(3) ?
C24 C25 C26 C27 . . . . -1.4(4) ?
O3 C25 C26 C27 . . . . 179.2(3) ?
C23 C22 C27 C26 . . . . 0.0(4) ?
C14 C22 C27 C26 . . . . -178.9(3) ?
C25 C26 C27 C22 . . . . 0.7(5) ?

loop_
_cod_related_entry_id
_cod_related_entry_database
_cod_related_entry_code
1 ChemSpider 30656548
